data_4113889
loop_
_publ_author_name
'Michael P. Jensen'
'Douglas D. Wick'
'Stefan Reinartz'
'Peter S. White'
'Joseph L. Templeton'
'Karen I. Goldberg'

_publ_section_title
;
 Reductive Elimination/Oxidative Addition of Carbon-Hydrogen Bonds at
 Pt(IV)/Pt(II) Centers: Mechanistic Studies of the Solution Thermolyses of
 TpMe2Pt(CH3)2H
;
_journal_name_full 'Journal of the American Chemical Society'
_journal_page_first 8614
_journal_page_last 8624
_journal_paper_doi 10.1021/ja028477t
_journal_volume 125
_journal_year 2003
_chemical_formula_moiety 'C27 H33 Pt B N6 '
_chemical_formula_sum 'C27 H33 B N6 Pt'
_chemical_formula_weight 647.49
_chemical_name_systematic ?
_space_group_IT_number 14
_symmetry_cell_setting monoclinic
_symmetry_space_group_name_Hall '-P 2ybc'
_symmetry_space_group_name_H-M 'P 1 21/c 1'
_cell_angle_alpha 90.0
_cell_angle_beta 112.067(1)
_cell_angle_gamma 90.0
_cell_formula_units_Z 4
_cell_length_a 14.8233(7)
_cell_length_b 10.7330(5)
_cell_length_c 18.2072(8)
_cell_measurement_reflns_used 7618
_cell_measurement_temperature 173
_cell_measurement_theta_max 25.00
_cell_measurement_theta_min 1.50
_cell_volume 2684.5(2)
_computing_cell_refinement 'Bruker SAINT'
_computing_data_collection 'Bruker SMART'
_computing_data_reduction 'Bruker SAINT/NRCVAX DATRD2'
_computing_molecular_graphics NRCVAX
_computing_publication_material 'NRCVAX TABLES Jan 94 Version'
_computing_structure_refinement 'NRCVAX LSTSQ'
_computing_structure_solution 'NRCVAX SOLVER'
_diffrn_ambient_temperature 173
_diffrn_measurement_device 'Bruker SMART 1K'
_diffrn_measurement_method 'Omega scans'
_diffrn_radiation_monochromator graphite
_diffrn_radiation_source 'xray tube'
_diffrn_radiation_type 'Molybdenum K\a'
_diffrn_radiation_wavelength 0.71073
_diffrn_reflns_av_R_equivalents 0.023
_diffrn_reflns_limit_h_max 19
_diffrn_reflns_limit_h_min -20
_diffrn_reflns_limit_k_max 15
_diffrn_reflns_limit_k_min 0
_diffrn_reflns_limit_l_max 25
_diffrn_reflns_limit_l_min 0
_diffrn_reflns_number 19890
_diffrn_reflns_theta_max 30.00
_diffrn_reflns_theta_min 0.00
_diffrn_standards_number 0
_exptl_absorpt_coefficient_mu 5.23
_exptl_absorpt_correction_T_max 1.46
_exptl_absorpt_correction_T_min 0.74
_exptl_absorpt_correction_type empirical
_exptl_absorpt_process_details SADABS
_exptl_crystal_density_diffrn 1.602
_exptl_crystal_F_000 1275.53
_exptl_crystal_size_max 0.20
_exptl_crystal_size_mid 0.15
_exptl_crystal_size_min 0.02
_refine_diff_density_max 1.01
_refine_diff_density_min -0.75
_refine_ls_goodness_of_fit_obs 1.84
_refine_ls_hydrogen_treatment riding
_refine_ls_matrix_type full
_refine_ls_number_parameters 316
_refine_ls_number_reflns 5620
_refine_ls_R_factor_all 0.056
_refine_ls_R_factor_obs 0.039
_refine_ls_shift/esd_max 0.002
_refine_ls_structure_factor_coef F
_refine_ls_weighting_details 'w = 1/(\s^2^(F)+0.0002F^2^)'
_refine_ls_weighting_scheme calc
_refine_ls_wR_factor_all 0.051
_refine_ls_wR_factor_obs 0.046
_reflns_number_observed 5645
_reflns_number_total 7051
_reflns_observed_criterion 'Inet > 2.5\s(Inet)'
_cod_data_source_file ja028477tsi20020911_121207.cif
_cod_data_source_block c97077
_cod_depositor_comments
;
The following automatic conversions were performed:

'_refine_ls_weighting_scheme' value '1/(\s^2^(F)+0.0002F^2^)' was
changed to 'calc'. New tag '_refine_ls_weighting_details' was
created. The value of the new tag was set to 'w =
1/(\s^2^(F)+0.0002F^2^)'.

Automatic conversion script
Id: cif_fix_values 3143 2015-03-26 13:38:13Z robertas 
;
_cod_original_cell_volume 2684.54(21)
_cod_original_sg_symbol_H-M 'P 21/c'
_cod_original_formula_sum 'C27 H33 Pt B N6 '
_cod_database_code 4113889

loop_
_symmetry_equiv_pos_as_xyz
x,y,z
-x,-y,-z
-x,1/2+y,1/2-z
x,1/2-y,1/2+z

loop_
_atom_site_aniso_label
_atom_site_aniso_U_11
_atom_site_aniso_U_22
_atom_site_aniso_U_33
_atom_site_aniso_U_12
_atom_site_aniso_U_13
_atom_site_aniso_U_23
_atom_site_aniso_type_symbol
Pt1 0.03364(11) 0.03253(11) 0.03157(12) -0.00201(8) 0.00863(8) -0.00373(8) Pt
C11 0.039(3) 0.038(3) 0.033(3) -0.0066(20) 0.0110(24) -0.0012(20) C
C12 0.059(4) 0.057(4) 0.054(4) -0.019(3) 0.029(4) -0.013(3) C
C13 0.067(5) 0.081(5) 0.066(5) -0.041(4) 0.031(4) -0.011(4) C
C14 0.067(4) 0.040(3) 0.075(5) -0.017(3) 0.017(4) -0.006(3) C
C15 0.059(4) 0.042(3) 0.063(5) 0.000(3) 0.015(4) -0.012(3) C
C16 0.042(3) 0.043(3) 0.050(4) -0.0029(23) 0.015(3) -0.0063(24) C
C21 0.043(3) 0.039(3) 0.036(3) 0.0001(22) 0.010(3) -0.0082(21) C
C22 0.061(4) 0.054(3) 0.041(4) -0.009(3) 0.020(3) -0.0076(25) C
C23 0.088(5) 0.067(4) 0.038(4) -0.005(4) 0.026(4) -0.006(3) C
C24 0.103(6) 0.064(4) 0.030(4) 0.005(4) 0.004(4) -0.009(3) C
C25 0.056(4) 0.088(5) 0.043(5) -0.006(4) -0.001(4) -0.030(4) C
C26 0.053(4) 0.075(4) 0.040(4) -0.005(3) 0.011(3) -0.019(3) C
B31 0.052(4) 0.042(3) 0.044(4) -0.006(3) 0.021(3) 0.002(3) B
N31 0.045(3) 0.0339(22) 0.043(3) -0.0048(18) 0.0124(23) -0.0065(18) n
N32 0.043(3) 0.0370(22) 0.046(3) -0.0064(18) 0.0100(24) 0.0019(19) n
C33 0.049(3) 0.038(3) 0.063(5) -0.0101(25) 0.007(3) 0.007(3) C
C34 0.052(4) 0.034(3) 0.071(5) -0.0068(25) 0.005(3) -0.003(3) C
C35 0.039(3) 0.038(3) 0.055(4) 0.0008(22) 0.001(3) -0.0062(24) C
C36 0.095(6) 0.053(4) 0.099(7) -0.012(4) 0.045(5) 0.015(4) C
C37 0.077(5) 0.047(4) 0.078(6) 0.002(3) 0.030(4) -0.018(3) C
N41 0.0400(24) 0.0402(24) 0.032(3) -0.0018(18) 0.0064(21) -0.0027(17) n
N42 0.046(3) 0.0401(23) 0.031(3) -0.0006(19) 0.0099(23) 0.0041(18) n
C43 0.059(4) 0.049(3) 0.034(4) -0.001(3) 0.012(3) 0.0026(23) C
C44 0.056(4) 0.050(3) 0.034(4) 0.005(3) -0.001(3) -0.0050(23) C
C45 0.044(3) 0.0319(25) 0.037(3) 0.0045(21) 0.0038(25) -0.0081(20) C
C46 0.095(6) 0.086(5) 0.037(4) -0.017(4) 0.021(4) 0.006(3) C
C47 0.040(3) 0.049(3) 0.045(4) 0.0003(24) -0.002(3) -0.0068(25) C
N51 0.0357(23) 0.0401(23) 0.039(3) 0.0010(18) 0.0095(22) 0.0022(18) n
N52 0.0416(24) 0.0440(24) 0.046(3) -0.0033(19) 0.0201(23) -0.0006(20) n
C53 0.035(3) 0.065(4) 0.053(4) -0.001(3) 0.016(3) -0.008(3) C
C54 0.037(3) 0.058(4) 0.060(4) 0.009(3) 0.012(3) -0.006(3) C
C55 0.037(3) 0.046(3) 0.039(4) 0.0009(23) 0.002(3) -0.0059(23) C
C56 0.059(4) 0.090(5) 0.085(6) -0.008(4) 0.041(5) -0.011(4) C
C57 0.061(4) 0.049(3) 0.054(4) 0.006(3) 0.012(3) 0.007(3) C

loop_
_atom_site_label
_atom_site_fract_x
_atom_site_fract_y
_atom_site_fract_z
_atom_site_U_iso_or_equiv
_atom_site_thermal_displace_type
_atom_site_type_symbol
Pt1 0.698127(13) 0.378701(16) 0.172503(11) 0.03363(11) Uij Pt
C11 0.6344(4) 0.2078(5) 0.1625(3) 0.038(3) Uij C
C12 0.5584(5) 0.1806(6) 0.1859(4) 0.055(4) Uij C
C13 0.5109(5) 0.0651(7) 0.1681(5) 0.070(5) Uij C
C14 0.5376(5) -0.0236(5) 0.1266(4) 0.063(4) Uij C
C15 0.6111(5) 0.0022(5) 0.1004(4) 0.057(4) Uij C
C16 0.6600(4) 0.1156(5) 0.1190(4) 0.046(3) Uij C
C21 0.7523(4) 0.3806(4) 0.2931(4) 0.041(3) Uij C
C22 0.6993(5) 0.3550(5) 0.3406(4) 0.051(4) Uij C
C23 0.7396(6) 0.3672(6) 0.4225(4) 0.064(5) Uij C
C24 0.8372(7) 0.4028(6) 0.4608(4) 0.072(6) Uij C
C25 0.8905(5) 0.4273(7) 0.4145(4) 0.068(5) Uij C
C26 0.8493(5) 0.4163(6) 0.3324(4) 0.058(4) Uij C
B31 0.8121(5) 0.4789(6) 0.0660(4) 0.045(4) Uij B
N31 0.7548(3) 0.5626(4) 0.1721(3) 0.042(3) Uij n
N32 0.8009(3) 0.5862(4) 0.1210(3) 0.044(3) Uij n
C33 0.8218(4) 0.7092(5) 0.1219(4) 0.054(4) Uij C
C34 0.7897(5) 0.7648(5) 0.1754(4) 0.057(4) Uij C
C35 0.7466(4) 0.6716(5) 0.2057(4) 0.049(3) Uij C
C36 0.8695(6) 0.7665(6) 0.0724(5) 0.080(6) Uij C
C37 0.6998(5) 0.6831(6) 0.2645(4) 0.067(5) Uij C
N41 0.6462(3) 0.3897(4) 0.0455(3) 0.040(3) Uij n
N42 0.7106(3) 0.4346(4) 0.0133(3) 0.041(3) Uij n
C43 0.6656(5) 0.4357(6) -0.0669(4) 0.049(4) Uij C
C44 0.5723(5) 0.3923(5) -0.0864(4) 0.052(4) Uij C
C45 0.5623(4) 0.3642(4) -0.0141(3) 0.041(3) Uij C
C46 0.7160(6) 0.4817(7) -0.1201(4) 0.074(5) Uij C
C47 0.4747(4) 0.3153(5) -0.0024(4) 0.050(3) Uij C
N51 0.8345(3) 0.3087(4) 0.1686(3) 0.039(3) Uij n
N52 0.8700(3) 0.3696(4) 0.1185(3) 0.043(3) Uij n
C53 0.9547(4) 0.3153(6) 0.1241(4) 0.051(4) Uij C
C54 0.9736(4) 0.2196(6) 0.1775(4) 0.053(4) Uij C
C55 0.8973(4) 0.2176(5) 0.2044(3) 0.044(3) Uij C
C56 1.0133(5) 0.3574(7) 0.0780(5) 0.074(5) Uij C
C57 0.8846(5) 0.1317(5) 0.2645(4) 0.057(4) Uij C
H1 0.592 0.416 0.166 0.0321 Uiso H
H12 0.536 0.243 0.213 0.0669 Uiso H
H13 0.459 0.048 0.186 0.0815 Uiso H
H14 0.505 -0.103 0.116 0.0706 Uiso H
H15 0.629 -0.058 0.069 0.0643 Uiso H
H16 0.713 0.131 0.102 0.0550 Uiso H
H22 0.633 0.329 0.315 0.0619 Uiso H
H23 0.700 0.351 0.453 0.0743 Uiso H
H24 0.865 0.410 0.517 0.0758 Uiso H
H25 0.957 0.452 0.441 0.0724 Uiso H
H26 0.889 0.433 0.302 0.0660 Uiso H
H31 0.846 0.510 0.034 0.0560 Uiso H
H34 0.796 0.851 0.191 0.0623 Uiso H
H36a 0.880 0.853 0.086 0.0922 Uiso H
H36b 0.829 0.758 0.017 0.0922 Uiso H
H36c 0.931 0.726 0.082 0.0922 Uiso H
H37a 0.692 0.770 0.274 0.0772 Uiso H
H37b 0.740 0.644 0.313 0.0772 Uiso H
H37c 0.637 0.643 0.245 0.0772 Uiso H
H44 0.524 0.383 -0.139 0.0568 Uiso H
H46a 0.676 0.465 -0.174 0.0827 Uiso H
H46b 0.777 0.438 -0.107 0.0827 Uiso H
H46c 0.728 0.570 -0.113 0.0827 Uiso H
H47a 0.418 0.330 -0.049 0.0547 Uiso H
H47b 0.468 0.357 0.042 0.0547 Uiso H
H47c 0.482 0.227 0.008 0.0547 Uiso H
H54 1.028 0.164 0.193 0.0616 Uiso H
H56a 1.070 0.305 0.090 0.0879 Uiso H
H56b 1.033 0.442 0.092 0.0879 Uiso H
H56c 0.975 0.352 0.022 0.0879 Uiso H
H57a 0.932 0.066 0.276 0.0646 Uiso H
H57b 0.820 0.096 0.244 0.0646 Uiso H
H57c 0.893 0.177 0.312 0.0646 Uiso H

loop_
_atom_type_symbol
_atom_type_scat_dispersion_real
_atom_type_scat_dispersion_imag
_atom_type_scat_source
C 0.003 0.002 'International Tables Vol. IV Table 2.2B'
H 0.000 0.000 'International Tables Vol. IV Table 2.2B'
Pt -1.703 8.391 'International Tables Vol. IV Table 2.2B'
B 0.001 0.001 'International Tables Vol. IV Table 2.2B'
N 0.006 0.003 'International Tables Vol. IV Table 2.2B'

loop_
_geom_angle_atom_site_label_1
_geom_angle_atom_site_label_2
_geom_angle_atom_site_label_3
_geom_angle
C(11) Pt(1) C(21) 94.99(20)
C(11) Pt(1) N(31) 174.49(20)
C(11) Pt(1) N(41) 89.23(18)
C(11) Pt(1) N(51) 95.22(18)
C(21) Pt(1) N(31) 89.92(19)
C(21) Pt(1) N(41) 175.78(18)
C(21) Pt(1) N(51) 92.51(20)
N(31) Pt(1) N(41) 85.87(16)
N(31) Pt(1) N(51) 87.02(16)
N(41) Pt(1) N(51) 86.90(17)
Pt(1) C(11) C(12) 124.7(4)
Pt(1) C(11) C(16) 118.0(4)
C(12) C(11) C(16) 116.8(5)
C(11) C(12) C(13) 121.0(6)
C(12) C(13) C(14) 121.4(6)
C(13) C(14) C(15) 119.0(5)
C(14) C(15) C(16) 120.1(5)
C(11) C(16) C(15) 121.7(5)
Pt(1) C(21) C(22) 125.5(5)
Pt(1) C(21) C(26) 117.9(4)
C(22) C(21) C(26) 116.5(6)
C(21) C(22) C(23) 122.1(6)
C(22) C(23) C(24) 120.4(6)
C(23) C(24) C(25) 118.0(6)
C(24) C(25) C(26) 121.3(7)
C(21) C(26) C(25) 121.7(6)
N(32) B(31) N(42) 108.3(5)
N(32) B(31) N(52) 109.1(5)
N(42) B(31) N(52) 109.8(4)
Pt(1) N(31) N(32) 117.9(3)
Pt(1) N(31) C(35) 134.0(4)
N(32) N(31) C(35) 107.6(4)
B(31) N(32) N(31) 119.7(4)
B(31) N(32) C(33) 130.0(5)
N(31) N(32) C(33) 109.9(5)
N(32) C(33) C(34) 107.2(5)
N(32) C(33) C(36) 124.0(6)
C(34) C(33) C(36) 128.8(5)
C(33) C(34) C(35) 107.4(5)
N(31) C(35) C(34) 107.9(5)
N(31) C(35) C(37) 123.2(5)
C(34) C(35) C(37) 128.9(5)
Pt(1) N(41) N(42) 116.8(3)
Pt(1) N(41) C(45) 135.3(4)
N(42) N(41) C(45) 107.9(5)
B(31) N(42) N(41) 121.1(4)
B(31) N(42) C(43) 130.1(5)
N(41) N(42) C(43) 108.7(5)
N(42) C(43) C(44) 108.4(5)
N(42) C(43) C(46) 122.0(6)
C(44) C(43) C(46) 129.6(6)
C(43) C(44) C(45) 106.2(5)
N(41) C(45) C(44) 108.8(5)
N(41) C(45) C(47) 123.5(5)
C(44) C(45) C(47) 127.7(5)
Pt(1) N(51) N(52) 116.5(3)
Pt(1) N(51) C(55) 136.0(4)
N(52) N(51) C(55) 107.4(4)
B(31) N(52) N(51) 120.4(4)
B(31) N(52) C(53) 130.8(5)
N(51) N(52) C(53) 108.7(4)
N(52) C(53) C(54) 108.2(5)
N(52) C(53) C(56) 123.3(6)
C(54) C(53) C(56) 128.4(6)
C(53) C(54) C(55) 106.6(5)
N(51) C(55) C(54) 109.0(5)
N(51) C(55) C(57) 123.4(5)
C(54) C(55) C(57) 127.6(5)

loop_
_geom_bond_atom_site_label_1
_geom_bond_atom_site_label_2
_geom_bond_distance
Pt(1) C(11) 2.040(5)
Pt(1) C(21) 2.035(6)
Pt(1) N(31) 2.146(4)
Pt(1) N(41) 2.149(5)
Pt(1) N(51) 2.182(4)
C(11) C(12) 1.377(7)
C(11) C(16) 1.406(7)
C(12) C(13) 1.401(9)
C(13) C(14) 1.363(10)
C(14) C(15) 1.371(9)
C(15) C(16) 1.393(8)
C(21) C(22) 1.396(8)
C(21) C(26) 1.397(9)
C(22) C(23) 1.389(10)
C(23) C(24) 1.404(13)
C(24) C(25) 1.379(12)
C(25) C(26) 1.392(10)
B(31) N(32) 1.575(8)
B(31) N(42) 1.525(8)
B(31) N(52) 1.552(8)
N(31) N(32) 1.369(6)
N(31) C(35) 1.347(7)
N(32) C(33) 1.355(7)
C(33) C(34) 1.370(10)
C(33) C(36) 1.474(9)
C(34) C(35) 1.408(9)
C(35) C(37) 1.482(9)
N(41) N(42) 1.382(6)
N(41) C(45) 1.335(7)
N(42) C(43) 1.357(8)
C(43) C(44) 1.375(9)
C(43) C(46) 1.510(9)
C(44) C(45) 1.411(9)
C(45) C(47) 1.490(8)
N(51) N(52) 1.377(6)
N(51) C(55) 1.339(7)
N(52) C(53) 1.354(7)
C(53) C(54) 1.368(9)
C(53) C(56) 1.486(9)
C(54) C(55) 1.392(8)
C(55) C(57) 1.496(9)
